data_4508728
loop_
_publ_author_name
'Manoj, K.'
'Gonnade, Rajesh G.'
'Bhadbhade, Mohan M.'
'Shashidhar, Mysore S.'

_publ_section_title
;
 Subtle Crossover from C&#x2212;H&#x00B7;&#x00B7;&#x00B7;O to
 SO&#x00B7;&#x00B7;&#x00B7;CO Short Contacts in the Association of
 Diastereomers of
 2,4(6)-Di-O-benzoyl-6(4)-O-[(1S)-10-camphorsulfonyl]-myo-inositol
 1,3,5-Orthoformate upon Formation of Pseudopolymorphs
;
_journal_issue 6
_journal_name_full 'Crystal Growth &amp; Design'
_journal_page_first 1485
_journal_paper_doi 10.1021/cg060127l
_journal_volume 6
_journal_year 2006
_chemical_absolute_configuration syn
_chemical_formula_moiety 'C31 H32 O11 S, 1.325(C4 H8 O)'
_chemical_formula_sum 'C35.25 H37.5 O12 S'
_chemical_formula_weight 685.21
_chemical_name_systematic
;
 6(4)-O-CAMPHORSULPHONYL 2,4(6)DIBENZOYL MYO-INOSITOL 1,3,5 ORTHOFORMATE
;
_space_group_IT_number 5
_symmetry_cell_setting monoclinic
_symmetry_space_group_name_Hall 'C 2y'
_symmetry_space_group_name_H-M 'C 1 2 1'
_atom_sites_solution_hydrogens geom
_atom_sites_solution_primary direct
_atom_sites_solution_secondary difmap
_audit_creation_method SHELXL-97
_cell_angle_alpha 90.00
_cell_angle_beta 113.729(6)
_cell_angle_gamma 90.00
_cell_formula_units_Z 8
_cell_length_a 30.675(6)
_cell_length_b 11.218(2)
_cell_length_c 22.323(5)
_cell_measurement_reflns_used 7277
_cell_measurement_temperature 133(2)
_cell_measurement_theta_max 27.24
_cell_measurement_theta_min 2.32
_cell_volume 7032(2)
_computing_cell_refinement 'BRUKER SAINT'
_computing_data_collection 'BRUKER SMART'
_computing_data_reduction 'BRUKER SAINT'
_computing_molecular_graphics 'SHELXTL, ORTEP 3, MERCURY 1.2.1'
_computing_structure_refinement 'SHELXL-97 (Sheldrick, 1997)'
_computing_structure_solution 'SHELXS-97 (Sheldrick, 1990)'
_diffrn_ambient_temperature 133(2)
_diffrn_measured_fraction_theta_full 0.998
_diffrn_measured_fraction_theta_max 0.998
_diffrn_measurement_device 'BRUKER SMART APEX'
_diffrn_measurement_device_type 'CCD Area Detector'
_diffrn_measurement_method 'Omega and phi Scan'
_diffrn_radiation_monochromator graphite
_diffrn_radiation_source 'fine-focus sealed tube'
_diffrn_radiation_type MoK\a
_diffrn_radiation_wavelength 0.71073
_diffrn_reflns_av_R_equivalents 0.0345
_diffrn_reflns_av_sigmaI/netI 0.0395
_diffrn_reflns_limit_h_max 36
_diffrn_reflns_limit_h_min -36
_diffrn_reflns_limit_k_max 13
_diffrn_reflns_limit_k_min -13
_diffrn_reflns_limit_l_max 26
_diffrn_reflns_limit_l_min -26
_diffrn_reflns_number 33911
_diffrn_reflns_theta_full 25.00
_diffrn_reflns_theta_max 25.00
_diffrn_reflns_theta_min 1.45
_exptl_absorpt_coefficient_mu 0.154
_exptl_absorpt_correction_T_max 0.9818
_exptl_absorpt_correction_T_min 0.9439
_exptl_absorpt_correction_type multi-scan
_exptl_absorpt_process_details 'BRUKER SADABS'
_exptl_crystal_colour COLOURLESS
_exptl_crystal_density_diffrn 1.294
_exptl_crystal_density_method 'not measured'
_exptl_crystal_description NEEDLE
_exptl_crystal_F_000 2888
_exptl_crystal_size_max 0.38
_exptl_crystal_size_mid 0.16
_exptl_crystal_size_min 0.12
_refine_diff_density_max 0.995
_refine_diff_density_min -0.284
_refine_diff_density_rms 0.097
_refine_ls_abs_structure_details 'Flack H D (1983), Acta Cryst. A39, 876-881'
_refine_ls_abs_structure_Flack -0.01(8)
_refine_ls_extinction_method none
_refine_ls_goodness_of_fit_ref 1.084
_refine_ls_hydrogen_treatment RIDING
_refine_ls_matrix_type full
_refine_ls_number_parameters 954
_refine_ls_number_reflns 12365
_refine_ls_number_restraints 230
_refine_ls_restrained_S_all 1.097
_refine_ls_R_factor_all 0.0637
_refine_ls_R_factor_gt 0.0606
_refine_ls_shift/su_max 0.001
_refine_ls_shift/su_mean 0.000
_refine_ls_structure_factor_coef Fsqd
_refine_ls_weighting_details 'calc w=1/[\s^2^(Fo^2^)+(0.1171P)^2^+3.7217P] where P=(Fo^2^+2Fc^2^)/3'
_refine_ls_weighting_scheme calc
_refine_ls_wR_factor_gt 0.1690
_refine_ls_wR_factor_ref 0.1723
_reflns_number_gt 11604
_reflns_number_total 12365
_reflns_threshold_expression >2sigma(I)
_cod_data_source_file cg060127lsup1.cif
_cod_data_source_block 7
_cod_depositor_comments
;
The following automatic conversions were performed:

'_chemical_absolute_configuration' value 'SYN' changed to 'syn'
according to /home/saulius/struct/CIF-dictionaries/cif_core.dic
dictionary named 'cif_core.dic' version 2.4.2 from
2011-04-26.

'_symmetry_cell_setting' value 'MONOCLINIC' changed to
'monoclinic' according to
/home/saulius/struct/CIF-dictionaries/cif_core.dic dictionary named
'cif_core.dic' version 2.4.2 from 2011-04-26.

Automatic conversion script
Id: cif_fix_values 1891 2012-01-12 08:04:46Z andrius 
;
_cod_original_sg_symbol_H-M C2
_cod_original_formula_sum 'C35.25 H37.50 O12 S'
_cod_database_code 4508728

loop_
_symmetry_equiv_pos_as_xyz
'x, y, z'
'-x, y, -z'
'x+1/2, y+1/2, z'
'-x+1/2, y+1/2, -z'

loop_
_atom_site_label
_atom_site_type_symbol
_atom_site_fract_x
_atom_site_fract_y
_atom_site_fract_z
_atom_site_U_iso_or_equiv
_atom_site_adp_type
_atom_site_occupancy
_atom_site_symmetry_multiplicity
_atom_site_calc_flag
_atom_site_refinement_flags
_atom_site_disorder_assembly
_atom_site_disorder_group
S1 S 0.27000(3) 0.84821(8) 0.11741(4) 0.0382(2) Uani 1 1 d . . .
O1 O 0.35003(9) 1.2157(2) 0.31978(12) 0.0349(5) Uani 1 1 d . . .
O2 O 0.41615(7) 1.1798(2) 0.25967(10) 0.0276(5) Uani 1 1 d . . .
O3 O 0.31684(8) 1.2544(2) 0.20882(12) 0.0344(5) Uani 1 1 d . . .
O4 O 0.30768(8) 0.9395(2) 0.16490(11) 0.0330(5) Uani 1 1 d . . .
O5 O 0.27113(8) 1.1624(2) 0.25675(12) 0.0375(6) Uani 1 1 d . . .
O6 O 0.34166(8) 0.8889(2) 0.30014(11) 0.0296(5) Uani 1 1 d . . .
O7 O 0.42198(8) 1.1023(2) 0.17030(12) 0.0379(6) Uani 1 1 d . . .
O8 O 0.39136(9) 0.8959(2) 0.40661(12) 0.0416(6) Uani 1 1 d . . .
O9 O 0.22530(10) 0.8677(3) 0.12090(13) 0.0556(8) Uani 1 1 d . . .
O10 O 0.29230(13) 0.7346(3) 0.13546(14) 0.0567(8) Uani 1 1 d . . .
O11 O 0.29570(9) 1.1284(2) 0.04147(12) 0.0399(6) Uani 1 1 d . . .
C1 C 0.36779(12) 1.0998(3) 0.31115(16) 0.0274(7) Uani 1 1 d . . .
H1 H 0.3971 1.0808 0.3491 0.033 Uiso 1 1 calc R . .
C2 C 0.37717(11) 1.1001(3) 0.24926(15) 0.0256(6) Uani 1 1 d . . .
H2 H 0.3855 1.0195 0.2405 0.031 Uiso 1 1 calc R . .
C3 C 0.33166(11) 1.1415(3) 0.19265(16) 0.0287(7) Uani 1 1 d . . .
H3 H 0.3374 1.1493 0.1527 0.034 Uiso 1 1 calc R . .
C4 C 0.29193(11) 1.0524(3) 0.18173(15) 0.0288(7) Uani 1 1 d . . .
H4 H 0.2626 1.0790 0.1459 0.035 Uiso 1 1 calc R . .
C5 C 0.28444(12) 1.0430(3) 0.24519(17) 0.0328(7) Uani 1 1 d . . .
H5 H 0.2586 0.9870 0.2396 0.039 Uiso 1 1 calc R . .
C6 C 0.32860(12) 1.0106(3) 0.30592(16) 0.0295(7) Uani 1 1 d . . .
H6 H 0.3213 1.0179 0.3447 0.035 Uiso 1 1 calc R . .
C7 C 0.30819(12) 1.2445(3) 0.26535(18) 0.0360(8) Uani 1 1 d . . .
H7 H 0.2976 1.3228 0.2737 0.043 Uiso 1 1 calc R . .
C8 C 0.43614(11) 1.1712(3) 0.21559(15) 0.0275(7) Uani 1 1 d . . .
C9 C 0.47585(11) 1.2566(3) 0.22862(17) 0.0325(7) Uani 1 1 d . . .
C10 C 0.48985(13) 1.3377(4) 0.2796(2) 0.0438(9) Uani 1 1 d . . .
H10 H 0.4749 1.3389 0.3085 0.053 Uiso 1 1 calc R . .
C11 C 0.52620(15) 1.4168(4) 0.2874(2) 0.0557(11) Uani 1 1 d . . .
H11A H 0.5361 1.4701 0.3222 0.067 Uiso 1 1 calc R . .
C12 C 0.54777(14) 1.4175(4) 0.2443(2) 0.0545(11) Uani 1 1 d . . .
H12 H 0.5717 1.4725 0.2494 0.065 Uiso 1 1 calc R . .
C13 C 0.53410(14) 1.3369(4) 0.1935(2) 0.0534(11) Uani 1 1 d . . .
H13 H 0.5490 1.3372 0.1646 0.064 Uiso 1 1 calc R . .
C14 C 0.49843(13) 1.2559(4) 0.1854(2) 0.0460(9) Uani 1 1 d . . .
H14 H 0.4894 1.2010 0.1513 0.055 Uiso 1 1 calc R . .
C15 C 0.37278(11) 0.8401(3) 0.35643(17) 0.0306(7) Uani 1 1 d . . .
C16 C 0.38236(13) 0.7123(3) 0.3483(2) 0.0390(8) Uani 1 1 d . . .
C17 C 0.41977(16) 0.6579(4) 0.3994(3) 0.0557(11) Uani 1 1 d . . .
H17 H 0.4382 0.7015 0.4363 0.067 Uiso 1 1 calc R . .
C18 C 0.42934(18) 0.5380(5) 0.3947(3) 0.0738(16) Uani 1 1 d . . .
H18 H 0.4541 0.5011 0.4289 0.089 Uiso 1 1 calc R . .
C19 C 0.40277(18) 0.4748(4) 0.3408(3) 0.0680(15) Uani 1 1 d . . .
H19 H 0.4090 0.3942 0.3384 0.082 Uiso 1 1 calc R . .
C20 C 0.36636(19) 0.5294(4) 0.2889(3) 0.0599(13) Uani 1 1 d . . .
H20 H 0.3488 0.4859 0.2515 0.072 Uiso 1 1 calc R . .
C21 C 0.35621(15) 0.6482(4) 0.2928(2) 0.0441(9) Uani 1 1 d . . .
H21 H 0.3318 0.6849 0.2580 0.053 Uiso 1 1 calc R . .
C22 C 0.26454(12) 0.8851(4) 0.03766(15) 0.0345(8) Uani 1 1 d . . .
H22A H 0.2498 0.8180 0.0094 0.041 Uiso 1 1 calc R . .
H22B H 0.2426 0.9517 0.0225 0.041 Uiso 1 1 calc R . .
C23 C 0.30964(12) 0.9178(3) 0.02758(16) 0.0316(7) Uani 1 1 d . . .
C24 C 0.35860(12) 0.8700(4) 0.07595(17) 0.0367(8) Uani 1 1 d . . .
H24A H 0.3706 0.9168 0.1159 0.044 Uiso 1 1 calc R . .
H24B H 0.3562 0.7874 0.0870 0.044 Uiso 1 1 calc R . .
C25 C 0.39153(13) 0.8824(4) 0.03889(19) 0.0428(9) Uani 1 1 d . . .
H25A H 0.4023 0.8052 0.0308 0.051 Uiso 1 1 calc R . .
H25B H 0.4189 0.9320 0.0628 0.051 Uiso 1 1 calc R . .
C26 C 0.35815(13) 0.9428(4) -0.02589(18) 0.0436(9) Uani 1 1 d . . .
H26 H 0.3691 0.9369 -0.0614 0.052 Uiso 1 1 calc R . .
C27 C 0.35023(14) 1.0709(4) -0.0083(2) 0.0454(9) Uani 1 1 d . . .
H27A H 0.3797 1.1069 0.0216 0.055 Uiso 1 1 calc R . .
H27B H 0.3362 1.1203 -0.0470 0.055 Uiso 1 1 calc R . .
C28 C 0.31596(12) 1.0513(3) 0.02421(15) 0.0336(7) Uani 1 1 d . . .
C29 C 0.30986(13) 0.8819(4) -0.04053(16) 0.0385(8) Uani 1 1 d . . .
C30 C 0.31022(17) 0.7467(4) -0.0506(2) 0.0571(12) Uani 1 1 d . . .
H30A H 0.2801 0.7139 -0.0554 0.086 Uiso 1 1 calc R . .
H30B H 0.3351 0.7113 -0.0133 0.086 Uiso 1 1 calc R . .
H30C H 0.3157 0.7305 -0.0892 0.086 Uiso 1 1 calc R . .
C31 C 0.26811(14) 0.9361(5) -0.09811(17) 0.0529(12) Uani 1 1 d . . .
H31A H 0.2724 0.9225 -0.1378 0.079 Uiso 1 1 calc R . .
H31B H 0.2667 1.0203 -0.0913 0.079 Uiso 1 1 calc R . .
H31C H 0.2389 0.8995 -0.1014 0.079 Uiso 1 1 calc R . .
S1' S 0.23500(3) 0.87234(8) 0.38815(4) 0.0338(2) Uani 1 1 d . . .
O1' O 0.19195(8) 0.4627(2) 0.30711(12) 0.0326(5) Uani 1 1 d . . .
O2' O 0.09216(8) 0.5313(2) 0.24803(11) 0.0309(5) Uani 1 1 d . . .
O3' O 0.16101(8) 0.4883(2) 0.19492(12) 0.0335(5) Uani 1 1 d . . .
O4' O 0.16766(9) 0.8148(2) 0.20430(11) 0.0327(5) Uani 1 1 d . . .
O5' O 0.23919(8) 0.5457(2) 0.25793(12) 0.0384(6) Uani 1 1 d . . .
O6' O 0.19826(8) 0.7826(2) 0.33728(11) 0.0310(5) Uani 1 1 d . . .
O7' O 0.08058(8) 0.6212(2) 0.33076(12) 0.0353(6) Uani 1 1 d . . .
O8' O 0.11827(9) 0.8026(2) 0.09775(12) 0.0430(6) Uani 1 1 d . . .
O9' O 0.28090(9) 0.8518(3) 0.38779(13) 0.0477(7) Uani 1 1 d . . .
O10' O 0.21303(11) 0.9856(2) 0.37103(13) 0.0492(7) Uani 1 1 d . . .
O11' O 0.23035(10) 1.0449(2) 0.52621(12) 0.0432(6) Uani 1 1 d . . .
C1' C 0.17520(12) 0.5776(3) 0.31775(16) 0.0296(7) Uani 1 1 d . . .
H1' H 0.1682 0.5757 0.3569 0.036 Uiso 1 1 calc R . .
C2' C 0.13103(11) 0.6128(3) 0.25809(16) 0.0275(7) Uani 1 1 d . . .
H2' H 0.1215 0.6944 0.2631 0.033 Uiso 1 1 calc R . .
C3' C 0.14207(12) 0.6039(3) 0.19733(16) 0.0297(7) Uani 1 1 d . . .
H3' H 0.1133 0.6184 0.1577 0.036 Uiso 1 1 calc R . .
C4' C 0.18121(12) 0.6924(3) 0.20173(16) 0.0315(7) Uani 1 1 d . . .
H4' H 0.1893 0.6816 0.1639 0.038 Uiso 1 1 calc R . .
C5' C 0.22478(12) 0.6659(3) 0.26398(17) 0.0316(7) Uani 1 1 d . . .
H5' H 0.2505 0.7216 0.2683 0.038 Uiso 1 1 calc R . .
C6' C 0.21540(11) 0.6671(3) 0.32680(15) 0.0289(7) Uani 1 1 d . . .
H6' H 0.2443 0.6449 0.3647 0.035 Uiso 1 1 calc R . .
C7' C 0.20221(12) 0.4632(3) 0.25106(18) 0.0360(8) Uani 1 1 d . . .
C8' C 0.06919(11) 0.5480(3) 0.28864(17) 0.0311(7) Uani 1 1 d . . .
C9' C 0.02911(11) 0.4612(3) 0.27341(17) 0.0324(7) Uani 1 1 d . . .
C10' C 0.01520(14) 0.3841(4) 0.2211(2) 0.0468(9) Uani 1 1 d . . .
H10' H 0.0301 0.3862 0.1921 0.056 Uiso 1 1 calc R . .
C11' C -0.02129(15) 0.3028(5) 0.2117(2) 0.0590(12) Uani 1 1 d . . .
H11' H -0.0308 0.2505 0.1765 0.071 Uiso 1 1 calc R . .
C12' C -0.04336(15) 0.3001(5) 0.2550(3) 0.0601(12) Uani 1 1 d . . .
H12' H -0.0675 0.2454 0.2489 0.072 Uiso 1 1 calc R . .
C13' C -0.02986(14) 0.3772(5) 0.3065(2) 0.0544(11) Uani 1 1 d . . .
H13' H -0.0449 0.3753 0.3353 0.065 Uiso 1 1 calc R . .
C14' C 0.00664(12) 0.4592(4) 0.3159(2) 0.0407(8) Uani 1 1 d . . .
H14' H 0.0158 0.5124 0.3508 0.049 Uiso 1 1 calc R . .
C15' C 0.13635(12) 0.8604(4) 0.14633(17) 0.0351(8) Uani 1 1 d . . .
C16' C 0.12644(13) 0.9897(4) 0.1531(2) 0.0413(9) Uani 1 1 d . . .
C17' C 0.09054(17) 1.0439(4) 0.0995(2) 0.0583(11) Uani 1 1 d . . .
H17' H 0.0736 0.9999 0.0620 0.070 Uiso 1 1 calc R . .
C18' C 0.0803(2) 1.1622(5) 0.1025(3) 0.0771(16) Uani 1 1 d . . .
H18' H 0.0565 1.1987 0.0669 0.093 Uiso 1 1 calc R . .
C19' C 0.10567(18) 1.2275(5) 0.1587(3) 0.0661(13) Uani 1 1 d . . .
H19' H 0.0990 1.3080 0.1607 0.079 Uiso 1 1 calc R . .
C20' C 0.14062(17) 1.1732(4) 0.2115(3) 0.0555(11) Uani 1 1 d . . .
H20' H 0.1574 1.2168 0.2493 0.067 Uiso 1 1 calc R . .
C21' C 0.15078(14) 1.0555(4) 0.2086(2) 0.0418(9) Uani 1 1 d . . .
H21' H 0.1744 1.0194 0.2445 0.050 Uiso 1 1 calc R . .
C22' C 0.23646(12) 0.8230(3) 0.46458(15) 0.0295(7) Uani 1 1 d . . .
H22C H 0.2401 0.7370 0.4664 0.035 Uiso 1 1 calc R . .
H22D H 0.2647 0.8560 0.4989 0.035 Uiso 1 1 calc R . .
C23' C 0.19417(11) 0.8533(3) 0.48029(15) 0.0284(7) Uani 1 1 d . . .
C24' C 0.14379(12) 0.8676(4) 0.42459(16) 0.0348(8) Uani 1 1 d . . .
H24C H 0.1377 0.8059 0.3917 0.042 Uiso 1 1 calc R . .
H24D H 0.1403 0.9449 0.4038 0.042 Uiso 1 1 calc R . .
C25' C 0.10971(13) 0.8550(4) 0.46034(19) 0.0445(9) Uani 1 1 d . . .
H25C H 0.0900 0.9255 0.4540 0.053 Uiso 1 1 calc R . .
H25D H 0.0893 0.7858 0.4448 0.053 Uiso 1 1 calc R . .
C26' C 0.14347(13) 0.8408(3) 0.53217(18) 0.0380(8) Uani 1 1 d . . .
H26' H 0.1287 0.8071 0.5600 0.046 Uiso 1 1 calc R . .
C27' C 0.16790(14) 0.9618(3) 0.55536(18) 0.0398(8) Uani 1 1 d . . .
H27C H 0.1451 1.0266 0.5419 0.048 Uiso 1 1 calc R . .
H27D H 0.1851 0.9638 0.6025 0.048 Uiso 1 1 calc R . .
C28' C 0.20178(13) 0.9677(3) 0.52086(16) 0.0336(7) Uani 1 1 d . . .
C29' C 0.18422(12) 0.7637(3) 0.52775(16) 0.0306(7) Uani 1 1 d . . .
C30' C 0.16797(13) 0.6403(3) 0.49838(18) 0.0370(8) Uani 1 1 d . . .
H30D H 0.1939 0.6000 0.4934 0.055 Uiso 1 1 calc R . .
H30E H 0.1420 0.6483 0.4564 0.055 Uiso 1 1 calc R . .
H30F H 0.1578 0.5949 0.5269 0.055 Uiso 1 1 calc R . .
C31' C 0.22796(13) 0.7481(4) 0.59208(16) 0.0361(8) Uani 1 1 d . . .
H31D H 0.2195 0.7018 0.6219 0.054 Uiso 1 1 calc R . .
H31E H 0.2392 0.8250 0.6109 0.054 Uiso 1 1 calc R . .
H31F H 0.2526 0.7079 0.5838 0.054 Uiso 1 1 calc R . .
O12 O 0.0923(7) 0.2463(14) 0.4363(8) 0.109(4) Uani 0.50 1 d PDU A 1
C32 C 0.1178(5) 0.3572(9) 0.4487(6) 0.050(3) Uani 0.50 1 d PDU A 1
H32A H 0.0952 0.4225 0.4379 0.059 Uiso 0.50 1 calc PR A 1
H32B H 0.1381 0.3627 0.4949 0.059 Uiso 0.50 1 calc PR A 1
C33 C 0.1460(3) 0.3691(7) 0.4122(4) 0.0410(17) Uani 0.50 1 d PDU A 1
H33A H 0.1794 0.3762 0.4408 0.049 Uiso 0.50 1 calc PR A 1
H33B H 0.1364 0.4381 0.3837 0.049 Uiso 0.50 1 calc PR A 1
C34 C 0.1365(6) 0.2582(15) 0.3743(10) 0.095(5) Uani 0.50 1 d PDU A 1
H34A H 0.1639 0.2060 0.3921 0.114 Uiso 0.50 1 calc PR A 1
H34B H 0.1308 0.2758 0.3292 0.114 Uiso 0.50 1 calc PR A 1
C35 C 0.0913(5) 0.1937(14) 0.3768(8) 0.077(4) Uani 0.50 1 d PDU A 1
H35A H 0.0624 0.2135 0.3393 0.092 Uiso 0.50 1 calc PR A 1
H35B H 0.0952 0.1079 0.3803 0.092 Uiso 0.50 1 calc PR A 1
O12' O 0.1064(5) 0.1965(12) 0.3586(6) 0.096(3) Uani 0.50 1 d PDU B 2
C32' C 0.1399(5) 0.2963(16) 0.3964(8) 0.087(4) Uani 0.50 1 d PDU B 2
H32C H 0.1729 0.2708 0.4149 0.105 Uiso 0.50 1 calc PR B 2
H32D H 0.1365 0.3666 0.3696 0.105 Uiso 0.50 1 calc PR B 2
C33' C 0.1218(6) 0.3156(14) 0.4465(9) 0.086(5) Uani 0.50 1 d PDU B 2
H33C H 0.1101 0.3967 0.4428 0.103 Uiso 0.50 1 calc PR B 2
H33D H 0.1479 0.3075 0.4891 0.103 Uiso 0.50 1 calc PR B 2
C34' C 0.0801(9) 0.2266(19) 0.4429(13) 0.103(5) Uani 0.50 1 d PDU B 2
H34C H 0.0861 0.1894 0.4848 0.123 Uiso 0.50 1 calc PR B 2
H34D H 0.0491 0.2649 0.4261 0.123 Uiso 0.50 1 calc PR B 2
C35' C 0.0853(5) 0.1439(10) 0.3966(6) 0.075(3) Uani 0.50 1 d PDU B 2
H35C H 0.1046 0.0769 0.4201 0.090 Uiso 0.50 1 calc PR B 2
H35D H 0.0542 0.1137 0.3682 0.090 Uiso 0.50 1 calc PR B 2
O13 O 0.4063(2) 0.5910(5) 0.1005(3) 0.0542(14) Uani 0.50 1 d PDU . .
C36 C 0.4233(3) 0.5104(8) 0.0758(5) 0.062(2) Uani 0.50 1 d PDU . .
H36A H 0.4550 0.4889 0.1066 0.074 Uiso 0.50 1 calc PR . .
H36B H 0.4255 0.5403 0.0363 0.074 Uiso 0.50 1 calc PR . .
C37 C 0.3912(4) 0.4017(8) 0.0596(5) 0.077(3) Uani 0.50 1 d PDU . .
H37A H 0.4093 0.3281 0.0713 0.092 Uiso 0.50 1 calc PR . .
H37B H 0.3696 0.3995 0.0138 0.092 Uiso 0.50 1 calc PR . .
C38 C 0.3654(3) 0.4267(11) 0.1037(5) 0.077(3) Uani 0.50 1 d PDU . .
H38A H 0.3677 0.3605 0.1328 0.093 Uiso 0.50 1 calc PR . .
H38B H 0.3322 0.4470 0.0790 0.093 Uiso 0.50 1 calc PR . .
C39 C 0.3948(4) 0.5343(7) 0.1405(4) 0.062(2) Uani 0.50 1 d PDU . .
H39A H 0.3761 0.5844 0.1567 0.075 Uiso 0.50 1 calc PR . .
H39B H 0.4230 0.5081 0.1774 0.075 Uiso 0.50 1 calc PR . .
O14 O 0.5000 -0.0473(17) 0.0000 0.135(6) Uiso 0.50 2 d SPD . 1
C40 C 0.5112(7) 0.1506(15) 0.0376(5) 0.128(6) Uiso 0.50 1 d PD . 1
C41 C 0.5191(6) 0.0215(14) 0.0567(7) 0.102(4) Uiso 0.50 1 d PD C 1
O14' O 0.5000 0.1584(19) 0.0000 0.21(2) Uiso 0.25 2 d SPD . 2
C40' C 0.5153(4) -0.0311(11) 0.0375(4) 0.032(3) Uiso 0.25 1 d PD . 2
C41' C 0.5137(6) 0.0918(13) 0.0631(6) 0.048(4) Uiso 0.25 1 d PD D 2
O15 O 0.5000 0.249(4) 0.5000 0.22(2) Uiso 0.25 2 d SPD . 1
C42 C 0.5081(7) 0.0466(17) 0.4729(8) 0.066(5) Uiso 0.25 1 d PD . 1
C43 C 0.4981(8) 0.1709(18) 0.4469(11) 0.077(6) Uiso 0.25 1 d PD E 1
O15' O 0.5000 0.030(2) 0.5000 0.087(7) Uiso 0.25 2 d SPD . 2
C42' C 0.4836(7) 0.0977(15) 0.4395(8) 0.058(4) Uiso 0.25 1 d PD F 2
C43' C 0.4849(8) 0.2234(18) 0.4625(5) 0.083(7) Uiso 0.25 1 d PD . 2

loop_
_atom_site_aniso_label
_atom_site_aniso_U_11
_atom_site_aniso_U_22
_atom_site_aniso_U_33
_atom_site_aniso_U_23
_atom_site_aniso_U_13
_atom_site_aniso_U_12
S1 0.0477(5) 0.0420(5) 0.0314(4) -0.0077(4) 0.0227(4) -0.0229(4)
O1 0.0414(13) 0.0342(13) 0.0340(12) -0.0071(10) 0.0204(11) -0.0041(11)
O2 0.0256(10) 0.0297(12) 0.0310(11) -0.0024(9) 0.0150(9) -0.0051(9)
O3 0.0351(12) 0.0314(13) 0.0390(13) 0.0043(10) 0.0172(10) 0.0024(10)
O4 0.0333(12) 0.0397(14) 0.0295(12) -0.0087(10) 0.0162(10) -0.0084(10)
O5 0.0347(12) 0.0389(14) 0.0466(14) -0.0055(11) 0.0246(11) -0.0030(11)
O6 0.0373(12) 0.0276(12) 0.0278(11) -0.0018(9) 0.0173(10) -0.0044(10)
O7 0.0386(13) 0.0419(14) 0.0406(14) -0.0065(12) 0.0237(11) -0.0085(11)
O8 0.0454(14) 0.0437(15) 0.0352(13) 0.0037(12) 0.0156(11) -0.0045(12)
O9 0.0486(15) 0.084(2) 0.0441(15) -0.0180(16) 0.0292(13) -0.0342(16)
O10 0.091(2) 0.0343(16) 0.0452(16) -0.0023(13) 0.0280(16) -0.0195(15)
O11 0.0459(14) 0.0371(14) 0.0355(13) 0.0018(10) 0.0150(11) 0.0048(11)
C1 0.0319(16) 0.0268(16) 0.0269(16) -0.0014(13) 0.0153(13) -0.0018(13)
C2 0.0276(15) 0.0230(15) 0.0297(16) -0.0028(13) 0.0152(13) -0.0044(12)
C3 0.0334(16) 0.0317(17) 0.0262(16) 0.0012(13) 0.0174(13) -0.0016(14)
C4 0.0250(15) 0.0331(18) 0.0265(16) -0.0022(14) 0.0086(13) 0.0008(13)
C5 0.0338(17) 0.0342(18) 0.0379(18) -0.0024(15) 0.0220(15) -0.0050(14)
C6 0.0370(17) 0.0308(18) 0.0274(16) -0.0053(13) 0.0200(14) -0.0054(14)
C7 0.0370(18) 0.0337(18) 0.0435(19) -0.0025(15) 0.0226(16) 0.0040(15)
C8 0.0256(15) 0.0282(17) 0.0294(16) 0.0014(14) 0.0120(13) 0.0009(13)
C9 0.0257(15) 0.0391(19) 0.0350(17) 0.0074(15) 0.0144(14) -0.0017(14)
C10 0.0368(18) 0.049(2) 0.050(2) -0.0044(18) 0.0225(17) -0.0096(17)
C11 0.045(2) 0.056(3) 0.062(3) -0.014(2) 0.017(2) -0.023(2)
C12 0.0358(19) 0.057(3) 0.071(3) 0.006(2) 0.022(2) -0.0198(19)
C13 0.045(2) 0.062(3) 0.066(3) 0.007(2) 0.036(2) -0.012(2)
C14 0.0359(18) 0.058(3) 0.051(2) -0.003(2) 0.0243(17) -0.0084(18)
C15 0.0303(16) 0.0333(18) 0.0356(18) 0.0015(15) 0.0209(14) -0.0068(14)
C16 0.0400(19) 0.0353(19) 0.053(2) 0.0062(17) 0.0305(17) -0.0055(16)
C17 0.052(2) 0.045(2) 0.073(3) 0.016(2) 0.029(2) 0.0015(19)
C18 0.055(3) 0.048(3) 0.124(5) 0.031(3) 0.042(3) 0.014(2)
C19 0.064(3) 0.032(2) 0.130(5) -0.001(3) 0.063(3) 0.000(2)
C20 0.075(3) 0.037(2) 0.091(4) -0.011(2) 0.058(3) -0.010(2)
C21 0.055(2) 0.037(2) 0.055(2) -0.0004(18) 0.037(2) -0.0079(18)
C22 0.0350(17) 0.046(2) 0.0264(16) -0.0053(15) 0.0163(14) -0.0103(16)
C23 0.0332(17) 0.0380(18) 0.0273(16) -0.0042(14) 0.0158(14) -0.0109(14)
C24 0.0386(18) 0.0347(19) 0.0401(18) 0.0031(16) 0.0192(15) -0.0011(16)
C25 0.0341(17) 0.055(2) 0.047(2) -0.0112(19) 0.0242(16) -0.0063(17)
C26 0.0386(19) 0.062(3) 0.039(2) -0.0067(18) 0.0252(16) -0.0093(18)
C27 0.047(2) 0.050(2) 0.045(2) 0.0019(17) 0.0240(18) -0.0117(18)
C28 0.0329(16) 0.042(2) 0.0226(15) 0.0035(14) 0.0077(13) -0.0038(15)
C29 0.0425(19) 0.053(2) 0.0301(17) -0.0094(16) 0.0250(15) -0.0087(17)
C30 0.061(3) 0.068(3) 0.057(3) -0.032(2) 0.039(2) -0.025(2)
C31 0.045(2) 0.091(3) 0.0237(17) -0.006(2) 0.0155(16) -0.015(2)
S1' 0.0451(5) 0.0336(5) 0.0285(4) -0.0056(3) 0.0209(4) -0.0161(4)
O1' 0.0341(12) 0.0291(12) 0.0371(12) 0.0012(10) 0.0169(10) 0.0009(10)
O2' 0.0289(11) 0.0323(12) 0.0368(12) -0.0060(10) 0.0186(10) -0.0082(10)
O3' 0.0364(12) 0.0321(13) 0.0369(13) -0.0090(10) 0.0199(11) -0.0069(10)
O4' 0.0416(13) 0.0332(13) 0.0300(12) 0.0015(10) 0.0214(10) -0.0045(10)
O5' 0.0348(12) 0.0409(14) 0.0464(14) -0.0072(12) 0.0237(11) -0.0024(11)
O6' 0.0360(12) 0.0321(13) 0.0279(12) -0.0057(10) 0.0159(10) -0.0062(10)
O7' 0.0330(12) 0.0395(15) 0.0393(13) -0.0043(12) 0.0205(11) -0.0034(11)
O8' 0.0507(15) 0.0465(15) 0.0294(13) -0.0041(12) 0.0135(11) -0.0092(13)
O9' 0.0473(14) 0.0628(19) 0.0439(14) -0.0159(14) 0.0297(12) -0.0304(14)
O10' 0.079(2) 0.0311(15) 0.0388(14) 0.0004(11) 0.0251(14) -0.0157(14)
O11' 0.0626(16) 0.0313(13) 0.0428(14) -0.0044(11) 0.0285(13) -0.0087(12)
C1' 0.0350(17) 0.0289(17) 0.0296(16) -0.0029(13) 0.0177(14) -0.0049(14)
C2' 0.0273(15) 0.0260(16) 0.0349(17) -0.0025(13) 0.0185(14) -0.0068(13)
C3' 0.0297(16) 0.0317(17) 0.0284(16) -0.0024(14) 0.0124(13) -0.0032(14)
C4' 0.0384(17) 0.0344(18) 0.0310(17) -0.0034(14) 0.0235(15) -0.0066(15)
C5' 0.0320(16) 0.0341(18) 0.0376(18) -0.0061(15) 0.0232(14) -0.0076(14)
C6' 0.0257(15) 0.0339(18) 0.0276(16) -0.0004(14) 0.0114(13) -0.0035(13)
C7' 0.0367(18) 0.0381(19) 0.0380(18) -0.0063(16) 0.0199(15) -0.0073(16)
C8' 0.0269(15) 0.0334(18) 0.0370(18) 0.0063(16) 0.0169(14) -0.0005(14)
C9' 0.0222(15) 0.0330(18) 0.0425(19) 0.0063(15) 0.0134(14) -0.0001(14)
C10' 0.0405(19) 0.049(2) 0.055(2) -0.004(2) 0.0244(18) -0.0142(18)
C11' 0.047(2) 0.063(3) 0.066(3) -0.007(2) 0.020(2) -0.024(2)
C12' 0.036(2) 0.058(3) 0.086(3) 0.013(3) 0.023(2) -0.011(2)
C13' 0.0368(19) 0.066(3) 0.070(3) 0.013(3) 0.032(2) -0.008(2)
C14' 0.0322(17) 0.043(2) 0.052(2) 0.0092(18) 0.0224(16) 0.0018(16)
C15' 0.0361(17) 0.042(2) 0.0357(18) 0.0060(17) 0.0229(15) -0.0054(16)
C16' 0.0416(19) 0.044(2) 0.048(2) 0.0050(17) 0.0280(17) -0.0057(17)
C17' 0.066(3) 0.043(2) 0.058(3) 0.006(2) 0.017(2) -0.003(2)
C18' 0.076(3) 0.051(3) 0.093(4) 0.024(3) 0.022(3) 0.012(3)
C19' 0.069(3) 0.038(2) 0.101(4) 0.007(3) 0.044(3) -0.003(2)
C20' 0.061(3) 0.046(3) 0.072(3) -0.008(2) 0.041(2) -0.014(2)
C21' 0.046(2) 0.039(2) 0.049(2) -0.0010(17) 0.0281(18) -0.0074(17)
C22' 0.0359(16) 0.0299(17) 0.0267(16) 0.0016(13) 0.0167(13) -0.0005(13)
C23' 0.0339(16) 0.0243(16) 0.0288(15) 0.0000(13) 0.0146(13) -0.0023(13)
C24' 0.0394(18) 0.0369(19) 0.0290(16) 0.0040(15) 0.0149(14) 0.0046(16)
C25' 0.0359(18) 0.049(2) 0.052(2) 0.0052(19) 0.0219(17) 0.0106(17)
C26' 0.0437(19) 0.040(2) 0.0403(19) 0.0051(15) 0.0272(16) 0.0055(16)
C27' 0.058(2) 0.0323(18) 0.0406(19) -0.0012(15) 0.0316(17) 0.0065(17)
C28' 0.0441(19) 0.0296(17) 0.0279(16) 0.0023(13) 0.0152(14) 0.0053(15)
C29' 0.0371(17) 0.0316(17) 0.0287(16) 0.0023(13) 0.0189(14) 0.0006(14)
C30' 0.0411(19) 0.0294(17) 0.045(2) 0.0017(15) 0.0220(16) -0.0030(15)
C31' 0.0403(18) 0.0403(19) 0.0301(17) 0.0049(15) 0.0168(15) -0.0038(15)
O12 0.148(11) 0.091(7) 0.119(7) 0.031(6) 0.087(7) -0.012(6)
C32 0.070(6) 0.035(6) 0.050(5) 0.018(4) 0.031(4) 0.026(5)
C33 0.062(5) 0.025(4) 0.047(4) -0.015(3) 0.033(4) -0.018(4)
C34 0.072(8) 0.089(10) 0.139(11) -0.075(8) 0.060(8) -0.027(6)
C35 0.079(8) 0.035(6) 0.104(10) -0.007(7) 0.023(7) -0.003(5)
O12' 0.124(9) 0.074(6) 0.090(6) -0.008(5) 0.043(6) -0.027(6)
C32' 0.062(7) 0.081(11) 0.116(11) 0.006(8) 0.033(7) -0.033(8)
C33' 0.066(7) 0.059(9) 0.122(9) -0.035(8) 0.026(6) 0.001(7)
C34' 0.115(11) 0.088(11) 0.136(11) 0.023(9) 0.083(9) 0.016(8)
C35' 0.107(8) 0.025(5) 0.104(8) -0.002(5) 0.053(6) -0.037(5)
O13 0.069(4) 0.022(2) 0.075(4) 0.005(2) 0.032(3) -0.004(2)
C36 0.067(5) 0.048(5) 0.101(7) 0.028(4) 0.065(5) 0.011(4)
C37 0.142(9) 0.039(5) 0.041(5) -0.027(4) 0.029(5) 0.001(5)
C38 0.028(4) 0.123(8) 0.067(6) 0.029(5) 0.005(4) -0.039(5)
C39 0.114(8) 0.035(4) 0.034(4) -0.006(3) 0.025(4) 0.022(4)

loop_
_atom_type_symbol
_atom_type_description
_atom_type_scat_dispersion_real
_atom_type_scat_dispersion_imag
_atom_type_scat_source
C C 0.0033 0.0016 'International Tables Vol C Tables 4.2.6.8 and 6.1.1.4'
H H 0.0000 0.0000 'International Tables Vol C Tables 4.2.6.8 and 6.1.1.4'
O O 0.0106 0.0060 'International Tables Vol C Tables 4.2.6.8 and 6.1.1.4'
S S 0.1246 0.1234 'International Tables Vol C Tables 4.2.6.8 and 6.1.1.4'

loop_
_geom_angle_atom_site_label_1
_geom_angle_atom_site_label_2
_geom_angle_atom_site_label_3
_geom_angle
_geom_angle_site_symmetry_1
_geom_angle_site_symmetry_3
O9 S1 O10 119.1(2) . .
O9 S1 O4 108.87(15) . .
O10 S1 O4 104.48(17) . .
O9 S1 C22 108.46(17) . .
O10 S1 C22 109.50(19) . .
O4 S1 C22 105.65(15) . .
C7 O1 C1 110.6(3) . .
C8 O2 C2 115.4(2) . .
C7 O3 C3 110.5(3) . .
C4 O4 S1 120.3(2) . .
C7 O5 C5 110.9(2) . .
C15 O6 C6 114.7(3) . .
O1 C1 C2 109.7(3) . .
O1 C1 C6 105.7(2) . .
C2 C1 C6 111.2(3) . .
O1 C1 H1 110.1 . .
C2 C1 H1 110.1 . .
C6 C1 H1 110.1 . .
O2 C2 C1 107.7(2) . .
O2 C2 C3 111.6(3) . .
C1 C2 C3 107.9(2) . .
O2 C2 H2 109.8 . .
C1 C2 H2 109.8 . .
C3 C2 H2 109.8 . .
O3 C3 C4 107.8(2) . .
O3 C3 C2 109.6(3) . .
C4 C3 C2 109.8(3) . .
O3 C3 H3 109.9 . .
C4 C3 H3 109.9 . .
C2 C3 H3 109.9 . .
O4 C4 C3 106.6(2) . .
O4 C4 C5 111.6(3) . .
C3 C4 C5 107.9(3) . .
O4 C4 H4 110.2 . .
C3 C4 H4 110.2 . .
C5 C4 H4 110.2 . .
O5 C5 C6 105.9(3) . .
O5 C5 C4 105.0(3) . .
C6 C5 C4 115.4(3) . .
O5 C5 H5 110.1 . .
C6 C5 H5 110.1 . .
C4 C5 H5 110.1 . .
O6 C6 C5 109.0(3) . .
O6 C6 C1 112.8(3) . .
C5 C6 C1 107.5(3) . .
O6 C6 H6 109.2 . .
C5 C6 H6 109.2 . .
C1 C6 H6 109.2 . .
O3 C7 O1 111.2(3) . .
O3 C7 O5 111.4(3) . .
O1 C7 O5 111.9(3) . .
O3 C7 H7 107.4 . .
O1 C7 H7 107.4 . .
O5 C7 H7 107.4 . .
O7 C8 O2 122.6(3) . .
O7 C8 C9 124.6(3) . .
O2 C8 C9 112.8(3) . .
C10 C9 C14 119.8(3) . .
C10 C9 C8 123.0(3) . .
C14 C9 C8 117.2(3) . .
C11 C10 C9 119.6(4) . .
C11 C10 H10 120.2 . .
C9 C10 H10 120.2 . .
C12 C11 C10 120.7(4) . .
C12 C11 H11A 119.7 . .
C10 C11 H11A 119.7 . .
C11 C12 C13 120.1(4) . .
C11 C12 H12 120.0 . .
C13 C12 H12 120.0 . .
C14 C13 C12 120.3(4) . .
C14 C13 H13 119.8 . .
C12 C13 H13 119.8 . .
C13 C14 C9 119.5(4) . .
C13 C14 H14 120.2 . .
C9 C14 H14 120.2 . .
O8 C15 O6 123.1(3) . .
O8 C15 C16 124.8(3) . .
O6 C15 C16 112.1(3) . .
C21 C16 C17 119.9(4) . .
C21 C16 C15 122.7(4) . .
C17 C16 C15 117.4(4) . .
C18 C17 C16 119.5(5) . .
C18 C17 H17 120.3 . .
C16 C17 H17 120.3 . .
C19 C18 C17 120.3(5) . .
C19 C18 H18 119.8 . .
C17 C18 H18 119.8 . .
C18 C19 C20 120.4(5) . .
C18 C19 H19 119.8 . .
C20 C19 H19 119.8 . .
C21 C20 C19 120.1(5) . .
C21 C20 H20 120.0 . .
C19 C20 H20 120.0 . .
C16 C21 C20 119.8(5) . .
C16 C21 H21 120.1 . .
C20 C21 H21 120.1 . .
C23 C22 S1 118.6(2) . .
C23 C22 H22A 107.7 . .
S1 C22 H22A 107.7 . .
C23 C22 H22B 107.7 . .
S1 C22 H22B 107.7 . .
H22A C22 H22B 107.1 . .
C28 C23 C22 112.6(3) . .
C28 C23 C24 105.6(3) . .
C22 C23 C24 119.6(3) . .
C28 C23 C29 98.9(3) . .
C22 C23 C29 115.8(3) . .
C24 C23 C29 101.8(3) . .
C25 C24 C23 104.7(3) . .
C25 C24 H24A 110.8 . .
C23 C24 H24A 110.8 . .
C25 C24 H24B 110.8 . .
C23 C24 H24B 110.8 . .
H24A C24 H24B 108.9 . .
C24 C25 C26 102.1(3) . .
C24 C25 H25A 111.3 . .
C26 C25 H25A 111.3 . .
C24 C25 H25B 111.3 . .
C26 C25 H25B 111.3 . .
H25A C25 H25B 109.2 . .
C27 C26 C29 103.4(3) . .
C27 C26 C25 106.4(3) . .
C29 C26 C25 102.8(3) . .
C27 C26 H26 114.3 . .
C29 C26 H26 114.3 . .
C25 C26 H26 114.3 . .
C28 C27 C26 101.5(3) . .
C28 C27 H27A 111.5 . .
C26 C27 H27A 111.5 . .
C28 C27 H27B 111.5 . .
C26 C27 H27B 111.5 . .
H27A C27 H27B 109.3 . .
O11 C28 C27 126.3(3) . .
O11 C28 C23 126.6(3) . .
C27 C28 C23 107.1(3) . .
C31 C29 C30 108.9(4) . .
C31 C29 C26 114.2(3) . .
C30 C29 C26 114.0(3) . .
C31 C29 C23 112.5(3) . .
C30 C29 C23 113.4(3) . .
C26 C29 C23 93.4(3) . .
C29 C30 H30A 109.5 . .
C29 C30 H30B 109.5 . .
H30A C30 H30B 109.5 . .
C29 C30 H30C 109.5 . .
H30A C30 H30C 109.5 . .
H30B C30 H30C 109.5 . .
C29 C31 H31A 109.5 . .
C29 C31 H31B 109.5 . .
H31A C31 H31B 109.5 . .
C29 C31 H31C 109.5 . .
H31A C31 H31C 109.5 . .
H31B C31 H31C 109.5 . .
O10' S1' O9' 120.37(18) . .
O10' S1' O6' 104.52(16) . .
O9' S1' O6' 108.04(14) . .
O10' S1' C22' 111.34(17) . .
O9' S1' C22' 108.11(16) . .
O6' S1' C22' 102.97(14) . .
C7' O1' C1' 111.4(3) . .
C8' O2' C2' 115.0(2) . .
C7' O3' C3' 112.4(3) . .
C15' O4' C4' 115.1(3) . .
C7' O5' C5' 110.9(3) . .
C6' O6' S1' 118.69(19) . .
O1' C1' C2' 109.8(3) . .
O1' C1' C6' 106.5(3) . .
C2' C1' C6' 109.2(3) . .
O1' C1' H1' 110.4 . .
C2' C1' H1' 110.4 . .
C6' C1' H1' 110.4 . .
O2' C2' C1' 111.1(3) . .
O2' C2' C3' 106.5(3) . .
C1' C2' C3' 108.8(3) . .
O2' C2' H2' 110.1 . .
C1' C2' H2' 110.1 . .
C3' C2' H2' 110.1 . .
O3' C3' C2' 109.4(3) . .
O3' C3' C4' 105.7(3) . .
C2' C3' C4' 110.4(3) . .
O3' C3' H3' 110.4 . .
C2' C3' H3' 110.4 . .
C4' C3' H3' 110.4 . .
O4' C4' C5' 108.1(3) . .
O4' C4' C3' 112.9(3) . .
C5' C4' C3' 108.1(3) . .
O4' C4' H4' 109.2 . .
C5' C4' H4' 109.2 . .
C3' C4' H4' 109.2 . .
O5' C5' C4' 106.7(3) . .
O5' C5' C6' 105.7(3) . .
C4' C5' C6' 114.4(3) . .
O5' C5' H5' 110.0 . .
C4' C5' H5' 110.0 . .
C6' C5' H5' 110.0 . .
O6' C6' C1' 106.3(2) . .
O6' C6' C5' 111.5(3) . .
C1' C6' C5' 107.9(3) . .
O6' C6' H6' 110.3 . .
C1' C6' H6' 110.3 . .
C5' C6' H6' 110.3 . .
O3' C7' O1' 110.6(3) . .
O3' C7' O5' 111.0(3) . .
O1' C7' O5' 111.1(3) . .
O7' C8' O2' 123.6(3) . .
O7' C8' C9' 125.6(3) . .
O2' C8' C9' 110.8(3) . .
C10' C9' C14' 120.2(3) . .
C10' C9' C8' 123.2(3) . .
C14' C9' C8' 116.5(3) . .
C9' C10' C11' 119.7(4) . .
C9' C10' H10' 120.2 . .
C11' C10' H10' 120.2 . .
C12' C11' C10' 119.9(5) . .
C12' C11' H11' 120.0 . .
C10' C11' H11' 120.0 . .
C13' C12' C11' 120.4(4) . .
C13' C12' H12' 119.8 . .
C11' C12' H12' 119.8 . .
C12' C13' C14' 119.8(4) . .
C12' C13' H13' 120.1 . .
C14' C13' H13' 120.1 . .
C9' C14' C13' 119.9(4) . .
C9' C14' H14' 120.0 . .
C13' C14' H14' 120.0 . .
O8' C15' O4' 123.5(4) . .
O8' C15' C16' 125.3(3) . .
O4' C15' C16' 111.1(3) . .
C21' C16' C17' 119.5(4) . .
C21' C16' C15' 123.4(4) . .
C17' C16' C15' 117.1(4) . .
C18' C17' C16' 119.8(5) . .
C18' C17' H17' 120.1 . .
C16' C17' H17' 120.1 . .
C17' C18' C19' 119.9(5) . .
C17' C18' H18' 120.1 . .
C19' C18' H18' 120.1 . .
C20' C19' C18' 120.0(5) . .
C20' C19' H19' 120.0 . .
C18' C19' H19' 120.0 . .
C21' C20' C19' 120.2(5) . .
C21' C20' H20' 119.9 . .
C19' C20' H20' 119.9 . .
C20' C21' C16' 120.7(4) . .
C20' C21' H21' 119.6 . .
C16' C21' H21' 119.6 . .
C23' C22' S1' 117.4(2) . .
C23' C22' H22C 108.0 . .
S1' C22' H22C 108.0 . .
C23' C22' H22D 108.0 . .
S1' C22' H22D 108.0 . .
H22C C22' H22D 107.2 . .
C22' C23' C28' 112.6(3) . .
C22' C23' C24' 120.5(3) . .
C28' C23' C24' 104.6(3) . .
C22' C23' C29' 115.4(3) . .
C28' C23' C29' 99.3(2) . .
C24' C23' C29' 101.8(2) . .
C23' C24' C25' 103.7(3) . .
C23' C24' H24C 111.0 . .
C25' C24' H24C 111.0 . .
C23' C24' H24D 111.0 . .
C25' C24' H24D 111.0 . .
H24C C24' H24D 109.0 . .
C26' C25' C24' 103.7(3) . .
C26' C25' H25C 111.0 . .
C24' C25' H25C 111.0 . .
C26' C25' H25D 111.0 . .
C24' C25' H25D 111.0 . .
H25C C25' H25D 109.0 . .
C25' C26' C27' 107.1(3) . .
C25' C26' C29' 102.4(3) . .
C27' C26' C29' 102.5(3) . .
C25' C26' H26' 114.5 . .
C27' C26' H26' 114.5 . .
C29' C26' H26' 114.5 . .
C28' C27' C26' 102.0(3) . .
C28' C27' H27C 111.4 . .
C26' C27' H27C 111.4 . .
C28' C27' H27D 111.4 . .
C26' C27' H27D 111.4 . .
H27C C27' H27D 109.2 . .
O11' C28' C27' 126.8(3) . .
O11' C28' C23' 126.3(3) . .
C27' C28' C23' 106.8(3) . .
C30' C29' C31' 108.1(3) . .
C30' C29' C26' 113.5(3) . .
C31' C29' C26' 115.3(3) . .
C30' C29' C23' 114.1(3) . .
C31' C29' C23' 111.7(3) . .
C26' C29' C23' 93.8(3) . .
C29' C30' H30D 109.5 . .
C29' C30' H30E 109.5 . .
H30D C30' H30E 109.5 . .
C29' C30' H30F 109.5 . .
H30D C30' H30F 109.5 . .
H30E C30' H30F 109.5 . .
C29' C31' H31D 109.5 . .
C29' C31' H31E 109.5 . .
H31D C31' H31E 109.5 . .
C29' C31' H31F 109.5 . .
H31D C31' H31F 109.5 . .
H31E C31' H31F 109.5 . .
C32 O12 C35 109.8(10) . .
C33 C32 O12 112.6(9) . .
C33 C32 H32A 109.1 . .
O12 C32 H32A 109.1 . .
C33 C32 H32B 109.1 . .
O12 C32 H32B 109.1 . .
H32A C32 H32B 107.8 . .
C32 C33 C34 103.2(9) . .
C32 C33 H33A 111.1 . .
C34 C33 H33A 111.1 . .
C32 C33 H33B 111.1 . .
C34 C33 H33B 111.1 . .
H33A C33 H33B 109.1 . .
C33 C34 C35 109.8(10) . .
C33 C34 H34A 109.7 . .
C35 C34 H34A 109.7 . .
C33 C34 H34B 109.7 . .
C35 C34 H34B 109.7 . .
H34A C34 H34B 108.2 . .
O12 C35 C34 98.8(11) . .
O12 C35 H35A 112.0 . .
C34 C35 H35A 112.0 . .
O12 C35 H35B 112.0 . .
C34 C35 H35B 112.0 . .
H35A C35 H35B 109.7 . .
C35' O12' C32' 110.5(10) . .
C33' C32' O12' 98.8(10) . .
C33' C32' H32C 112.0 . .
O12' C32' H32C 112.0 . .
C33' C32' H32D 112.0 . .
O12' C32' H32D 112.0 . .
H32C C32' H32D 109.7 . .
C32' C33' C34' 114.6(12) . .
C32' C33' H33C 108.6 . .
C34' C33' H33C 108.6 . .
C32' C33' H33D 108.6 . .
C34' C33' H33D 108.6 . .
H33C C33' H33D 107.6 . .
C35' C34' C33' 96.8(11) . .
C35' C34' H34C 112.4 . .
C33' C34' H34C 112.4 . .
C35' C34' H34D 112.4 . .
C33' C34' H34D 112.4 . .
H34C C34' H34D 110.0 . .
O12' C35' C34' 112.2(11) . .
O12' C35' H35C 109.2 . .
C34' C35' H35C 109.2 . .
O12' C35' H35D 109.2 . .
C34' C35' H35D 109.2 . .
H35C C35' H35D 107.9 . .
C39 O13 C36 103.3(7) . .
O13 C36 C37 109.5(7) . .
O13 C36 C39 38.0(4) . .
C37 C36 C39 81.3(5) . .
O13 C36 H36A 109.8 . .
C37 C36 H36A 109.8 . .
C39 C36 H36A 97.3 . .
O13 C36 H36B 109.8 . .
C37 C36 H36B 109.8 . .
C39 C36 H36B 145.8 . .
H36A C36 H36B 108.2 . .
C36 C37 C38 99.0(6) . .
C36 C37 H37A 112.0 . .
C38 C37 H37A 112.0 . .
C36 C37 H37B 112.0 . .
C38 C37 H37B 112.0 . .
H37A C37 H37B 109.7 . .
C37 C38 C39 98.3(6) . .
C37 C38 H38A 112.1 . .
C39 C38 H38A 112.1 . .
C37 C38 H38B 112.1 . .
C39 C38 H38B 112.1 . .
H38A C38 H38B 109.7 . .
O13 C39 C38 106.9(7) . .
O13 C39 C36 38.7(4) . .
C38 C39 C36 80.8(5) . .
O13 C39 H39A 110.3 . .
C38 C39 H39A 110.3 . .
C36 C39 H39A 148.0 . .
O13 C39 H39B 110.3 . .
C38 C39 H39B 110.3 . .
C36 C39 H39B 94.2 . .
H39A C39 H39B 108.6 . .
C41 O14 C41 112.8(18) . 2_655
C41 C40 C40 105.1(7) . 2_655
O14 C41 C40 108.3(14) . .
C41' O14' C41' 120.1(16) 2_655 .
C41' C40' C40' 108.2(6) . 2_655
O14' C41' C40' 98.0(11) . .
C43 O15 C43 106(3) . 2_656
C42 C42 C43 103.4(11) 2_656 .
O15 C43 C42 108(3) . .
C42' O15' C42' 117(2) 2_656 .
O15' C42' C43' 103.0(16) . .
C42' C43' C43' 106.9(8) . 2_656

loop_
_geom_bond_atom_site_label_1
_geom_bond_atom_site_label_2
_geom_bond_distance
_geom_bond_site_symmetry_2
S1 O9 1.421(3) .
S1 O10 1.426(3) .
S1 O4 1.588(2) .
S1 C22 1.769(3) .
O1 C7 1.405(4) .
O1 C1 1.452(4) .
O2 C8 1.356(4) .
O2 C2 1.435(4) .
O3 C7 1.394(4) .
O3 C3 1.440(4) .
O4 C4 1.458(4) .
O5 C7 1.415(4) .
O5 C5 1.454(5) .
O6 C15 1.351(4) .
O6 C6 1.443(4) .
O7 C8 1.206(4) .
O8 C15 1.207(4) .
O11 C28 1.215(4) .
C1 C2 1.520(4) .
C1 C6 1.532(5) .
C1 H1 0.9800 .
C2 C3 1.530(4) .
C2 H2 0.9800 .
C3 C4 1.518(5) .
C3 H3 0.9800 .
C4 C5 1.527(5) .
C4 H4 0.9800 .
C5 C6 1.526(5) .
C5 H5 0.9800 .
C6 H6 0.9800 .
C7 H7 0.9800 .
C8 C9 1.484(5) .
C9 C10 1.383(6) .
C9 C14 1.397(5) .
C10 C11 1.380(6) .
C10 H10 0.9300 .
C11 C12 1.369(7) .
C11 H11A 0.9300 .
C12 C13 1.377(7) .
C12 H12 0.9300 .
C13 C14 1.377(6) .
C13 H13 0.9300 .
C14 H14 0.9300 .
C15 C16 1.489(5) .
C16 C21 1.376(6) .
C16 C17 1.392(6) .
C17 C18 1.390(7) .
C17 H17 0.9300 .
C18 C19 1.352(8) .
C18 H18 0.9300 .
C19 C20 1.387(8) .
C19 H19 0.9300 .
C20 C21 1.380(6) .
C20 H20 0.9300 .
C21 H21 0.9300 .
C22 C23 1.533(4) .
C22 H22A 0.9700 .
C22 H22B 0.9700 .
C23 C28 1.517(5) .
C23 C24 1.550(5) .
C23 C29 1.576(4) .
C24 C25 1.548(5) .
C24 H24A 0.9700 .
C24 H24B 0.9700 .
C25 C26 1.551(6) .
C25 H25A 0.9700 .
C25 H25B 0.9700 .
C26 C27 1.535(6) .
C26 C29 1.542(5) .
C26 H26 0.9800 .
C27 C28 1.514(5) .
C27 H27A 0.9700 .
C27 H27B 0.9700 .
C29 C31 1.529(6) .
C29 C30 1.533(6) .
C30 H30A 0.9600 .
C30 H30B 0.9600 .
C30 H30C 0.9600 .
C31 H31A 0.9600 .
C31 H31B 0.9600 .
C31 H31C 0.9600 .
S1' O10' 1.416(3) .
S1' O9' 1.430(3) .
S1' O6' 1.595(2) .
S1' C22' 1.777(3) .
O1' C7' 1.408(4) .
O1' C1' 1.443(4) .
O2' C8' 1.367(4) .
O2' C2' 1.447(4) .
O3' C7' 1.404(4) .
O3' C3' 1.430(4) .
O4' C15' 1.363(4) .
O4' C4' 1.443(4) .
O5' C7' 1.423(4) .
O5' C5' 1.442(5) .
O6' C6' 1.453(4) .
O7' C8' 1.190(4) .
O8' C15' 1.192(4) .
O11' C28' 1.204(4) .
C1' C2' 1.521(5) .
C1' C6' 1.539(4) .
C1' H1' 0.9800 .
C2' C3' 1.528(4) .
C2' H2' 0.9800 .
C3' C4' 1.530(5) .
C3' H3' 0.9800 .
C4' C5' 1.520(5) .
C4' H4' 0.9800 .
C5' C6' 1.541(4) .
C5' H5' 0.9800 .
C6' H6' 0.9800 .
C8' C9' 1.497(5) .
C9' C10' 1.376(6) .
C9' C14' 1.378(5) .
C10' C11' 1.392(6) .
C10' H10' 0.9300 .
C11' C12' 1.385(7) .
C11' H11' 0.9300 .
C12' C13' 1.363(7) .
C12' H12' 0.9300 .
C13' C14' 1.398(6) .
C13' H13' 0.9300 .
C14' H14' 0.9300 .
C15' C16' 1.502(6) .
C16' C21' 1.376(6) .
C16' C17' 1.397(6) .
C17' C18' 1.371(7) .
C17' H17' 0.9300 .
C18' C19' 1.390(8) .
C18' H18' 0.9300 .
C19' C20' 1.376(7) .
C19' H19' 0.9300 .
C20' C21' 1.363(7) .
C20' H20' 0.9300 .
C21' H21' 0.9300 .
C22' C23' 1.512(4) .
C22' H22C 0.9700 .
C22' H22D 0.9700 .
C23' C28' 1.533(5) .
C23' C24' 1.554(4) .
C23' C29' 1.577(4) .
C24' C25' 1.556(5) .
C24' H24C 0.9700 .
C24' H24D 0.9700 .
C25' C26' 1.527(5) .
C25' H25C 0.9700 .
C25' H25D 0.9700 .
C26' C27' 1.536(5) .
C26' C29' 1.556(5) .
C26' H26' 0.9800 .
C27' C28' 1.524(5) .
C27' H27C 0.9700 .
C27' H27D 0.9700 .
C29' C30' 1.527(5) .
C29' C31' 1.530(5) .
C30' H30D 0.9600 .
C30' H30E 0.9600 .
C30' H30F 0.9600 .
C31' H31D 0.9600 .
C31' H31E 0.9600 .
C31' H31F 0.9600 .
O12 C32 1.436(13) .
O12 C35 1.443(15) .
C32 C33 1.412(11) .
C32 H32A 0.9700 .
C32 H32B 0.9700 .
C33 C34 1.467(11) .
C33 H33A 0.9700 .
C33 H33B 0.9700 .
C34 C35 1.584(15) .
C34 H34A 0.9700 .
C34 H34B 0.9700 .
C35 H35A 0.9700 .
C35 H35B 0.9700 .
O12' C35' 1.387(12) .
O12' C32' 1.524(14) .
C32' C33' 1.450(16) .
C32' H32C 0.9700 .
C32' H32D 0.9700 .
C33' C34' 1.600(16) .
C33' H33C 0.9700 .
C33' H33D 0.9700 .
C34' C35' 1.445(16) .
C34' H34C 0.9700 .
C34' H34D 0.9700 .
C35' H35C 0.9700 .
C35' H35D 0.9700 .
O13 C39 1.257(10) .
O13 C36 1.275(10) .
C36 C37 1.516(12) .
C36 C39 1.985(12) .
C36 H36A 0.9700 .
C36 H36B 0.9700 .
C37 C38 1.517(12) .
C37 H37A 0.9700 .
C37 H37B 0.9700 .
C38 C39 1.533(12) .
C38 H38A 0.9700 .
C38 H38B 0.9700 .
C39 H39A 0.9700 .
C39 H39B 0.9700 .
O14 C41 1.395(12) .
O14 C41 1.395(12) 2_655
C40 C41 1.502(13) .
C40 C40 1.54(2) 2_655
O14' C41' 1.498(11) 2_655
O14' C41' 1.498(11) .
C40' C41' 1.501(11) .
C40' C40' 1.556(17) 2_655
O15 C43 1.457(14) .
O15 C43 1.457(14) 2_656
C42 C42 1.485(19) 2_656
C42 C43 1.494(14) .
O15' C42' 1.453(13) 2_656
O15' C42' 1.453(13) .
C42' C43' 1.495(14) .
C43' C43' 1.55(2) 2_656
